data_4020446
loop_
_publ_author_name
'Crist\'obal de los R\'ios'
'Louis S. Hegedus'

_journal_name_full 'Journal of Organic Chemistry'
_journal_page_first 6541
_journal_page_last 6543
_journal_paper_doi 10.1021/jo050813b
_journal_volume 70
_journal_year 2005
_chemical_absolute_configuration rm
_chemical_formula_sum 'C30 H33 N O3 Si'
_chemical_formula_weight 483.66
_space_group_IT_number 4
_symmetry_cell_setting monoclinic
_symmetry_space_group_name_Hall 'P 2yb'
_symmetry_space_group_name_H-M 'P 1 21 1'
_cell_angle_alpha 90.00
_cell_angle_beta 107.790(16)
_cell_angle_gamma 90.00
_cell_formula_units_Z 4
_cell_length_a 11.699(8)
_cell_length_b 17.054(10)
_cell_length_c 14.580(9)
_cell_measurement_temperature 100(2)
_cell_volume 2770(3)
_diffrn_ambient_temperature 100(2)
_exptl_crystal_density_diffrn 1.160
_cod_depositor_comments
;
The following automatic conversions were performed:
'_symmetry_cell_setting' value 'Monoclinic' changed to 'monoclinic'
according to '/home/saulius/struct/CIF-dictionaries/cif_core.dic'
dictionary named 'cif_core.dic' version 2.4.1 from 2010-06-29.

Automatic conversion script
Id: cif_fix_enum 1527 2010-12-29 10:47:43Z saulius 
;
_cod_original_sg_symbol_H-M 'P 21'
_cod_database_code 4020446

loop_
_symmetry_equiv_pos_as_xyz
'x, y, z'
'-x, y+1/2, -z'

loop_
_atom_site_label
_atom_site_type_symbol
_atom_site_fract_x
_atom_site_fract_y
_atom_site_fract_z
_atom_site_U_iso_or_equiv
_atom_site_adp_type
_atom_site_occupancy
_atom_site_symmetry_multiplicity
_atom_site_calc_flag
_atom_site_refinement_flags
_atom_site_disorder_assembly
_atom_site_disorder_group
Si1 Si 0.61886(9) 0.02368(6) 0.93954(8) 0.0282(3) Uani 1 1 d . . .
Si2 Si 0.63456(9) 0.30376(6) 0.50441(8) 0.0298(3) Uani 1 1 d . . .
O1 O 0.2108(2) 0.19732(13) 1.08744(18) 0.0267(6) Uani 1 1 d . . .
H1 H 0.1701 0.1633 1.1052 0.040 Uiso 1 1 calc R . .
O2 O 0.1571(2) 0.30711(15) 0.89469(17) 0.0286(6) Uani 1 1 d . . .
O3 O 0.0301(2) 0.20796(14) 0.83154(17) 0.0277(6) Uani 1 1 d . . .
O4 O 1.1176(2) 0.45014(15) 0.78443(19) 0.0353(7) Uani 1 1 d . . .
H4 H 1.1339 0.4150 0.8268 0.053 Uiso 1 1 calc R . .
O5 O 0.9106(2) 0.57492(15) 0.86387(19) 0.0323(7) Uani 1 1 d . . .
O6 O 0.9089(2) 0.47583(14) 0.96630(18) 0.0284(6) Uani 1 1 d . . .
N1 N 0.2210(2) 0.17853(16) 0.9044(2) 0.0219(7) Uani 1 1 d . . .
N2 N 0.8931(2) 0.44555(17) 0.8155(2) 0.0258(7) Uani 1 1 d . . .
C1 C 0.3472(3) 0.1493(2) 1.3013(3) 0.0322(10) Uani 1 1 d . . .
H1A H 0.2833 0.1854 1.2771 0.039 Uiso 1 1 calc R . .
C2 C 0.3518(4) 0.1065(2) 1.3830(3) 0.0386(11) Uani 1 1 d . . .
H2 H 0.2914 0.1128 1.4136 0.046 Uiso 1 1 calc R . .
C3 C 0.4452(4) 0.0544(2) 1.4196(3) 0.0401(11) Uani 1 1 d . . .
H3 H 0.4500 0.0249 1.4760 0.048 Uiso 1 1 calc R . .
C4 C 0.5314(4) 0.0457(2) 1.3734(3) 0.0390(11) Uani 1 1 d . . .
H4A H 0.5957 0.0100 1.3983 0.047 Uiso 1 1 calc R . .
C5 C 0.5254(3) 0.0885(2) 1.2912(3) 0.0329(10) Uani 1 1 d . . .
H5 H 0.5854 0.0815 1.2604 0.039 Uiso 1 1 calc R . .
C6 C 0.4326(3) 0.1413(2) 1.2534(3) 0.0281(9) Uani 1 1 d . . .
C7 C 0.4278(3) 0.1866(2) 1.1634(3) 0.0277(9) Uani 1 1 d . . .
H7 H 0.5008 0.1724 1.1450 0.033 Uiso 1 1 calc R . .
C8 C 0.4309(4) 0.2751(2) 1.1804(3) 0.0359(10) Uani 1 1 d . . .
H8A H 0.3586 0.2911 1.1962 0.054 Uiso 1 1 calc R . .
H8B H 0.4337 0.3024 1.1219 0.054 Uiso 1 1 calc R . .
H8C H 0.5022 0.2887 1.2339 0.054 Uiso 1 1 calc R . .
C9 C 0.3173(3) 0.1627(2) 1.0795(3) 0.0229(8) Uani 1 1 d . . .
H9 H 0.3085 0.1044 1.0806 0.028 Uiso 1 1 calc R . .
C10 C 0.3335(3) 0.1866(2) 0.9810(2) 0.0227(8) Uani 1 1 d . . .
H10 H 0.3588 0.2428 0.9848 0.027 Uiso 1 1 calc R . .
C11 C 0.4295(3) 0.1383(2) 0.9634(3) 0.0248(9) Uani 1 1 d . . .
C12 C 0.5060(3) 0.0945(2) 0.9544(3) 0.0271(9) Uani 1 1 d . . .
C13 C 0.6116(3) -0.0616(2) 1.0151(3) 0.0375(10) Uani 1 1 d . . .
H13A H 0.6300 -0.0449 1.0824 0.056 Uiso 1 1 calc R . .
H13B H 0.6701 -0.1010 1.0098 0.056 Uiso 1 1 calc R . .
H13C H 0.5307 -0.0842 0.9934 0.056 Uiso 1 1 calc R . .
C14 C 0.7713(3) 0.0681(2) 0.9822(3) 0.0425(11) Uani 1 1 d . . .
H14A H 0.7910 0.0807 1.0509 0.064 Uiso 1 1 calc R . .
H14B H 0.7728 0.1161 0.9457 0.064 Uiso 1 1 calc R . .
H14C H 0.8303 0.0308 0.9724 0.064 Uiso 1 1 calc R . .
C15 C 0.5765(4) -0.0012(3) 0.8103(3) 0.0454(12) Uani 1 1 d . . .
H15A H 0.6294 -0.0427 0.8003 0.068 Uiso 1 1 calc R . .
H15B H 0.5846 0.0454 0.7734 0.068 Uiso 1 1 calc R . .
H15C H 0.4931 -0.0194 0.7885 0.068 Uiso 1 1 calc R . .
C16 C 0.1405(3) 0.2378(2) 0.8804(3) 0.0245(9) Uani 1 1 d . . .
C17 C 0.0338(3) 0.1239(2) 0.8480(3) 0.0251(9) Uani 1 1 d . . .
H17 H 0.0144 0.1138 0.9091 0.030 Uiso 1 1 calc R . .
C18 C -0.0554(3) 0.0816(2) 0.7686(3) 0.0251(9) Uani 1 1 d . . .
C19 C -0.1073(3) 0.1151(2) 0.6786(3) 0.0325(10) Uani 1 1 d . . .
H19 H -0.0890 0.1675 0.6662 0.039 Uiso 1 1 calc R . .
C20 C -0.1865(3) 0.0706(2) 0.6072(3) 0.0361(10) Uani 1 1 d . . .
H20 H -0.2238 0.0937 0.5460 0.043 Uiso 1 1 calc R . .
C21 C -0.2122(3) -0.0060(2) 0.6230(3) 0.0346(10) Uani 1 1 d . . .
H21 H -0.2649 -0.0360 0.5728 0.042 Uiso 1 1 calc R . .
C22 C -0.1605(3) -0.0386(2) 0.7126(3) 0.0343(10) Uani 1 1 d . . .
H22 H -0.1781 -0.0913 0.7242 0.041 Uiso 1 1 calc R . .
C23 C -0.0833(3) 0.0046(2) 0.7856(3) 0.0302(9) Uani 1 1 d . . .
H23 H -0.0492 -0.0181 0.8475 0.036 Uiso 1 1 calc R . .
C24 C 0.1674(3) 0.1030(2) 0.8646(3) 0.0227(8) Uani 1 1 d . . .
H24 H 0.1931 0.0609 0.9145 0.027 Uiso 1 1 calc R . .
C25 C 0.2009(3) 0.0806(2) 0.7751(3) 0.0242(9) Uani 1 1 d . . .
C26 C 0.2304(4) 0.1349(2) 0.7157(3) 0.0383(11) Uani 1 1 d . . .
H26 H 0.2326 0.1890 0.7316 0.046 Uiso 1 1 calc R . .
C27 C 0.2570(4) 0.1116(3) 0.6334(3) 0.0494(12) Uani 1 1 d . . .
H27 H 0.2771 0.1498 0.5935 0.059 Uiso 1 1 calc R . .
C28 C 0.2543(4) 0.0323(3) 0.6091(3) 0.0422(11) Uani 1 1 d . . .
H28 H 0.2722 0.0158 0.5528 0.051 Uiso 1 1 calc R . .
C29 C 0.2252(3) -0.0211(2) 0.6682(3) 0.0364(10) Uani 1 1 d . . .
H29 H 0.2234 -0.0752 0.6526 0.044 Uiso 1 1 calc R . .
C30 C 0.1985(3) 0.0018(2) 0.7501(3) 0.0310(10) Uani 1 1 d . . .
H30 H 0.1784 -0.0366 0.7897 0.037 Uiso 1 1 calc R . .
C31 C 1.2270(4) 0.3866(3) 0.6154(3) 0.0405(11) Uani 1 1 d . . .
H31 H 1.2668 0.4127 0.6741 0.049 Uiso 1 1 calc R . .
C32 C 1.2911(4) 0.3345(3) 0.5764(3) 0.0492(12) Uani 1 1 d . . .
H32 H 1.3737 0.3255 0.6088 0.059 Uiso 1 1 calc R . .
C33 C 1.2369(4) 0.2963(3) 0.4922(3) 0.0488(12) Uani 1 1 d . . .
H33 H 1.2817 0.2618 0.4651 0.059 Uiso 1 1 calc R . .
C34 C 1.1173(4) 0.3080(3) 0.4472(3) 0.0516(12) Uani 1 1 d . . .
H34 H 1.0783 0.2801 0.3899 0.062 Uiso 1 1 calc R . .
C35 C 1.0521(4) 0.3606(3) 0.4847(3) 0.0462(12) Uani 1 1 d . . .
H35 H 0.9695 0.3689 0.4514 0.055 Uiso 1 1 calc R . .
C36 C 1.1057(3) 0.4014(2) 0.5703(3) 0.0334(10) Uani 1 1 d . . .
C37 C 1.0332(3) 0.4567(2) 0.6102(3) 0.0330(10) Uani 1 1 d . . .
H37 H 0.9507 0.4586 0.5631 0.040 Uiso 1 1 calc R . .
C38 C 1.0832(4) 0.5410(2) 0.6207(3) 0.0499(12) Uani 1 1 d . . .
H38A H 1.1685 0.5402 0.6581 0.075 Uiso 1 1 calc R . .
H38B H 1.0390 0.5734 0.6539 0.075 Uiso 1 1 calc R . .
H38C H 1.0739 0.5629 0.5567 0.075 Uiso 1 1 calc R . .
C39 C 1.0208(3) 0.4258(2) 0.7060(3) 0.0281(9) Uani 1 1 d . . .
H39 H 1.0189 0.3672 0.7041 0.034 Uiso 1 1 calc R . .
C40 C 0.8988(3) 0.4567(2) 0.7176(3) 0.0264(9) Uani 1 1 d . . .
H40 H 0.8908 0.5139 0.7017 0.032 Uiso 1 1 calc R . .
C41 C 0.8021(3) 0.4140(2) 0.6473(3) 0.0273(9) Uani 1 1 d . . .
C42 C 0.7355(3) 0.3721(2) 0.5883(3) 0.0292(9) Uani 1 1 d . . .
C43 C 0.7214(4) 0.2568(2) 0.4312(3) 0.0383(11) Uani 1 1 d . . .
H43A H 0.7413 0.2963 0.3896 0.057 Uiso 1 1 calc R . .
H43B H 0.6730 0.2152 0.3913 0.057 Uiso 1 1 calc R . .
H43C H 0.7956 0.2343 0.4741 0.057 Uiso 1 1 calc R . .
C44 C 0.5850(4) 0.2294(2) 0.5773(3) 0.0356(10) Uani 1 1 d . . .
H44A H 0.6554 0.2028 0.6203 0.053 Uiso 1 1 calc R . .
H44B H 0.5331 0.1908 0.5344 0.053 Uiso 1 1 calc R . .
H44C H 0.5404 0.2553 0.6158 0.053 Uiso 1 1 calc R . .
C45 C 0.5058(3) 0.3610(2) 0.4279(3) 0.0410(11) Uani 1 1 d . . .
H45A H 0.4666 0.3889 0.4689 0.062 Uiso 1 1 calc R . .
H45B H 0.4481 0.3254 0.3848 0.062 Uiso 1 1 calc R . .
H45C H 0.5345 0.3990 0.3895 0.062 Uiso 1 1 calc R . .
C46 C 0.9050(3) 0.5051(2) 0.8779(3) 0.0274(9) Uani 1 1 d . . .
C47 C 0.9313(3) 0.3905(2) 0.9644(3) 0.0279(9) Uani 1 1 d . . .
H47 H 1.0197 0.3817 0.9807 0.033 Uiso 1 1 calc R . .
C48 C 0.8866(3) 0.3484(2) 1.0372(3) 0.0310(9) Uani 1 1 d . . .
C49 C 0.7777(4) 0.3645(2) 1.0531(3) 0.0367(10) Uani 1 1 d . . .
H49 H 0.7295 0.4066 1.0199 0.044 Uiso 1 1 calc R . .
C50 C 0.7385(4) 0.3191(3) 1.1174(3) 0.0396(11) Uani 1 1 d . . .
H50 H 0.6642 0.3305 1.1282 0.048 Uiso 1 1 calc R . .
C51 C 0.8084(4) 0.2577(3) 1.1651(3) 0.0496(13) Uani 1 1 d . . .
H51 H 0.7818 0.2264 1.2086 0.060 Uiso 1 1 calc R . .
C52 C 0.9169(4) 0.2413(3) 1.1499(3) 0.0496(12) Uani 1 1 d . . .
H52 H 0.9647 0.1989 1.1830 0.059 Uiso 1 1 calc R . .
C53 C 0.9562(4) 0.2868(2) 1.0865(3) 0.0413(11) Uani 1 1 d . . .
H53 H 1.0312 0.2757 1.0767 0.050 Uiso 1 1 calc R . .
C54 C 0.8720(3) 0.3711(2) 0.8568(3) 0.0257(9) Uani 1 1 d . . .
H54 H 0.9173 0.3282 0.8364 0.031 Uiso 1 1 calc R . .
C55 C 0.7408(3) 0.3493(2) 0.8330(3) 0.0252(9) Uani 1 1 d . . .
C56 C 0.6505(3) 0.4050(2) 0.8126(3) 0.0309(10) Uani 1 1 d . . .
H56 H 0.6688 0.4585 0.8056 0.037 Uiso 1 1 calc R . .
C57 C 0.5331(3) 0.3827(3) 0.8024(3) 0.0349(10) Uani 1 1 d . . .
H57 H 0.4718 0.4214 0.7886 0.042 Uiso 1 1 calc R . .
C58 C 0.5042(4) 0.3054(3) 0.8121(3) 0.0398(10) Uani 1 1 d . . .
H58 H 0.4241 0.2909 0.8072 0.048 Uiso 1 1 calc R . .
C59 C 0.5938(4) 0.2491(3) 0.8289(3) 0.0405(11) Uani 1 1 d . . .
H59 H 0.5748 0.1954 0.8337 0.049 Uiso 1 1 calc R . .
C60 C 0.7115(4) 0.2710(2) 0.8389(3) 0.0319(10) Uani 1 1 d . . .
H60 H 0.7723 0.2321 0.8499 0.038 Uiso 1 1 calc R . .

loop_
_atom_site_aniso_label
_atom_site_aniso_U_11
_atom_site_aniso_U_22
_atom_site_aniso_U_33
_atom_site_aniso_U_23
_atom_site_aniso_U_13
_atom_site_aniso_U_12
Si1 0.0228(6) 0.0282(6) 0.0334(7) 0.0009(5) 0.0084(5) 0.0051(5)
Si2 0.0290(6) 0.0276(6) 0.0310(6) -0.0040(5) 0.0067(5) -0.0019(5)
O1 0.0236(14) 0.0247(15) 0.0353(15) 0.0050(12) 0.0142(12) 0.0037(11)
O2 0.0297(15) 0.0184(15) 0.0341(15) 0.0001(13) 0.0046(12) 0.0026(11)
O3 0.0223(14) 0.0226(14) 0.0341(15) -0.0051(12) 0.0028(12) 0.0022(11)
O4 0.0287(15) 0.0338(17) 0.0383(17) 0.0031(13) 0.0029(13) -0.0011(13)
O5 0.0280(15) 0.0245(16) 0.0441(18) -0.0081(13) 0.0107(13) -0.0028(12)
O6 0.0296(15) 0.0258(15) 0.0295(16) -0.0097(12) 0.0087(12) -0.0009(11)
N1 0.0203(16) 0.0171(16) 0.0256(17) -0.0034(14) 0.0031(13) 0.0018(13)
N2 0.0272(18) 0.0209(17) 0.0279(18) -0.0043(15) 0.0062(14) 0.0022(14)
C1 0.036(2) 0.031(2) 0.028(2) -0.0012(19) 0.0068(19) -0.0008(18)
C2 0.043(3) 0.041(3) 0.031(2) -0.005(2) 0.011(2) -0.011(2)
C3 0.058(3) 0.028(2) 0.028(2) 0.0037(19) 0.005(2) -0.002(2)
C4 0.046(3) 0.025(2) 0.036(3) 0.000(2) -0.001(2) 0.003(2)
C5 0.033(2) 0.030(2) 0.031(2) -0.006(2) 0.0030(19) -0.0024(18)
C6 0.031(2) 0.026(2) 0.024(2) -0.0042(18) 0.0022(18) 0.0001(17)
C7 0.024(2) 0.029(2) 0.029(2) 0.0017(18) 0.0062(18) -0.0012(17)
C8 0.049(3) 0.028(2) 0.029(2) -0.0033(18) 0.009(2) -0.0131(19)
C9 0.0177(19) 0.020(2) 0.033(2) 0.0003(17) 0.0111(17) 0.0027(15)
C10 0.020(2) 0.017(2) 0.029(2) -0.0004(16) 0.0051(17) 0.0005(15)
C11 0.023(2) 0.026(2) 0.025(2) 0.0002(17) 0.0064(17) -0.0039(17)
C12 0.022(2) 0.027(2) 0.032(2) -0.0006(18) 0.0085(17) -0.0056(17)
C13 0.031(2) 0.032(2) 0.048(3) 0.005(2) 0.010(2) 0.0051(18)
C14 0.024(2) 0.048(3) 0.056(3) 0.000(2) 0.013(2) 0.003(2)
C15 0.043(3) 0.051(3) 0.043(3) -0.003(2) 0.015(2) 0.011(2)
C16 0.020(2) 0.030(2) 0.023(2) -0.0020(18) 0.0063(17) 0.0061(18)
C17 0.026(2) 0.023(2) 0.027(2) -0.0015(17) 0.0086(17) 0.0007(16)
C18 0.023(2) 0.025(2) 0.028(2) -0.0059(18) 0.0092(17) 0.0004(16)
C19 0.033(2) 0.026(2) 0.034(2) -0.0054(19) 0.0047(19) 0.0001(18)
C20 0.030(2) 0.040(3) 0.031(2) -0.006(2) -0.0012(19) 0.005(2)
C21 0.027(2) 0.040(3) 0.037(3) -0.015(2) 0.010(2) -0.0058(19)
C22 0.034(2) 0.032(2) 0.038(3) -0.005(2) 0.013(2) -0.0093(19)
C23 0.027(2) 0.036(2) 0.027(2) -0.0001(19) 0.0068(18) 0.0006(18)
C24 0.023(2) 0.018(2) 0.024(2) 0.0008(16) 0.0022(16) 0.0011(16)
C25 0.0168(19) 0.026(2) 0.029(2) -0.0003(18) 0.0057(16) 0.0014(16)
C26 0.056(3) 0.027(2) 0.036(3) -0.004(2) 0.020(2) -0.003(2)
C27 0.071(3) 0.041(3) 0.044(3) 0.002(2) 0.029(3) -0.005(2)
C28 0.049(3) 0.047(3) 0.036(3) -0.013(2) 0.020(2) -0.004(2)
C29 0.039(3) 0.029(2) 0.042(3) -0.013(2) 0.014(2) 0.0005(19)
C30 0.035(2) 0.021(2) 0.038(2) -0.0009(19) 0.013(2) -0.0028(17)
C31 0.033(2) 0.058(3) 0.030(2) 0.001(2) 0.009(2) 0.010(2)
C32 0.041(3) 0.064(3) 0.046(3) 0.010(3) 0.019(2) 0.024(2)
C33 0.063(3) 0.042(3) 0.049(3) 0.003(2) 0.027(3) 0.008(2)
C34 0.055(3) 0.049(3) 0.056(3) -0.015(3) 0.024(3) -0.013(3)
C35 0.031(2) 0.059(3) 0.046(3) 0.001(3) 0.008(2) -0.002(2)
C36 0.026(2) 0.035(2) 0.041(3) 0.005(2) 0.012(2) 0.0010(19)
C37 0.026(2) 0.038(3) 0.035(2) 0.011(2) 0.0104(19) 0.0054(18)
C38 0.059(3) 0.033(3) 0.067(3) 0.014(2) 0.034(3) 0.008(2)
C39 0.024(2) 0.024(2) 0.033(2) -0.0059(18) 0.0039(18) -0.0023(16)
C40 0.029(2) 0.020(2) 0.031(2) -0.0015(17) 0.0093(18) -0.0010(17)
C41 0.024(2) 0.024(2) 0.033(2) -0.0010(18) 0.0087(19) 0.0072(17)
C42 0.024(2) 0.029(2) 0.034(2) -0.0035(19) 0.0072(19) -0.0011(18)
C43 0.049(3) 0.035(3) 0.033(2) -0.006(2) 0.014(2) -0.005(2)
C44 0.034(2) 0.033(2) 0.037(2) -0.003(2) 0.007(2) -0.0032(19)
C45 0.036(3) 0.045(3) 0.034(2) -0.003(2) 0.000(2) 0.001(2)
C46 0.018(2) 0.028(3) 0.034(3) -0.0070(19) 0.0063(18) -0.0006(17)
C47 0.025(2) 0.029(2) 0.029(2) -0.0024(18) 0.0068(18) 0.0096(17)
C48 0.030(2) 0.031(2) 0.030(2) -0.0056(19) 0.0071(19) 0.0052(18)
C49 0.032(2) 0.041(3) 0.034(2) -0.002(2) 0.0057(19) 0.007(2)
C50 0.037(2) 0.050(3) 0.035(3) -0.003(2) 0.015(2) -0.004(2)
C51 0.070(4) 0.042(3) 0.041(3) 0.003(2) 0.023(3) -0.005(2)
C52 0.065(3) 0.040(3) 0.045(3) 0.006(2) 0.019(3) 0.013(2)
C53 0.041(3) 0.044(3) 0.040(3) -0.003(2) 0.012(2) 0.011(2)
C54 0.025(2) 0.021(2) 0.031(2) 0.0000(18) 0.0094(17) 0.0044(16)
C55 0.029(2) 0.022(2) 0.024(2) -0.0012(17) 0.0070(17) 0.0016(17)
C56 0.027(2) 0.029(2) 0.033(2) -0.0005(18) 0.0021(19) 0.0017(18)
C57 0.028(2) 0.049(3) 0.027(2) 0.001(2) 0.0061(18) -0.002(2)
C58 0.036(3) 0.052(3) 0.034(2) 0.001(2) 0.014(2) -0.015(2)
C59 0.050(3) 0.034(3) 0.036(3) 0.002(2) 0.010(2) -0.012(2)
C60 0.034(2) 0.032(2) 0.027(2) 0.0010(18) 0.0049(19) 0.0001(19)

loop_
_geom_bond_atom_site_label_1
_geom_bond_atom_site_label_2
_geom_bond_distance
_geom_bond_site_symmetry_2
_geom_bond_publ_flag
Si1 C13 1.842(4) . ?
Si1 C15 1.846(4) . ?
Si1 C12 1.849(4) . ?
Si1 C14 1.861(4) . ?
Si2 C42 1.835(4) . ?
Si2 C45 1.855(4) . ?
Si2 C44 1.858(4) . ?
Si2 C43 1.865(4) . ?
O1 C9 1.416(4) . ?
O2 C16 1.205(4) . ?
O3 C16 1.368(4) . ?
O3 C17 1.451(4) . ?
O4 C39 1.403(4) . ?
O5 C46 1.213(4) . ?
O6 C46 1.370(5) . ?
O6 C47 1.480(4) . ?
N1 C16 1.353(4) . ?
N1 C10 1.450(4) . ?
N1 C24 1.473(4) . ?
N2 C46 1.342(4) . ?
N2 C54 1.458(4) . ?
N2 C40 1.461(5) . ?
C1 C2 1.385(5) . ?
C1 C6 1.389(5) . ?
C2 C3 1.383(6) . ?
C3 C4 1.381(6) . ?
C4 C5 1.386(5) . ?
C5 C6 1.388(5) . ?
C6 C7 1.509(5) . ?
C7 C8 1.529(5) . ?
C7 C9 1.538(5) . ?
C9 C10 1.559(5) . ?
C10 C11 1.477(5) . ?
C11 C12 1.204(5) . ?
C17 C18 1.487(5) . ?
C17 C24 1.549(5) . ?
C18 C19 1.388(5) . ?
C18 C23 1.393(5) . ?
C19 C20 1.388(5) . ?
C20 C21 1.376(5) . ?
C21 C22 1.378(6) . ?
C22 C23 1.380(5) . ?
C24 C25 1.522(5) . ?
C25 C26 1.381(5) . ?
C25 C30 1.390(5) . ?
C26 C27 1.386(6) . ?
C27 C28 1.397(6) . ?
C28 C29 1.365(6) . ?
C29 C30 1.379(5) . ?
C31 C32 1.392(6) . ?
C31 C36 1.392(5) . ?
C32 C33 1.364(6) . ?
C33 C34 1.366(6) . ?
C34 C35 1.393(6) . ?
C35 C36 1.399(6) . ?
C36 C37 1.501(5) . ?
C37 C39 1.540(5) . ?
C37 C38 1.541(6) . ?
C39 C40 1.578(5) . ?
C40 C41 1.467(5) . ?
C41 C42 1.204(5) . ?
C47 C48 1.500(5) . ?
C47 C54 1.545(5) . ?
C48 C53 1.388(5) . ?
C48 C49 1.390(5) . ?
C49 C50 1.397(6) . ?
C50 C51 1.379(6) . ?
C51 C52 1.382(6) . ?
C52 C53 1.389(6) . ?
C54 C55 1.514(5) . ?
C55 C56 1.383(5) . ?
C55 C60 1.388(5) . ?
C56 C57 1.388(5) . ?
C57 C58 1.380(6) . ?
C58 C59 1.387(6) . ?
C59 C60 1.391(5) . ?

loop_
_cod_related_entry_id
_cod_related_entry_database
_cod_related_entry_code
1 ChemSpider 9926750
